data_7051746
loop_
_publ_author_name
'Dolenc, Darko'
'Modec, Barbara'

_publ_section_title
;
 EDA Complexes of N-halosaccharins with N- and O-donor ligands
;
_journal_issue 11
_journal_name_full 'New Journal of Chemistry'
_journal_page_first 2344
_journal_paper_doi 10.1039/b9nj00263d
_journal_volume 33
_journal_year 2009
_chemical_formula_sum 'C18 H12 Br2 N4 O6 S2'
_chemical_formula_weight 604.26
_chemical_name_systematic
;
?
;
_space_group_IT_number 14
_symmetry_cell_setting monoclinic
_symmetry_space_group_name_Hall '-P 2yn'
_symmetry_space_group_name_H-M 'P 1 21/n 1'
_atom_sites_solution_hydrogens geom
_atom_sites_solution_primary direct
_atom_sites_solution_secondary difmap
_audit_creation_method SHELXL-97
_cell_angle_alpha 90.00
_cell_angle_beta 96.2877(10)
_cell_angle_gamma 90.00
_cell_formula_units_Z 2
_cell_length_a 7.78470(10)
_cell_length_b 9.8956(2)
_cell_length_c 14.0214(2)
_cell_measurement_temperature 150(2)
_cell_volume 1073.63(3)
_computing_cell_refinement 'Denzo-SMN (Otwinowski & Minor, 1997)'
_computing_data_collection 'Denzo-SMN (Otwinowski & Minor, 1997)'
_computing_data_reduction 'Denzo-SMN (Otwinowski & Minor, 1997)'
_computing_structure_refinement 'SHELXL-97 (Sheldrick, 1997)'
_computing_structure_solution 'SHELXS-97 (Sheldrick, 1990)'
_diffrn_ambient_temperature 150(2)
_diffrn_measured_fraction_theta_full 0.996
_diffrn_measured_fraction_theta_max 0.996
_diffrn_measurement_device_type 'Nonius Kappa CCD diffractometer'
_diffrn_radiation_monochromator graphite
_diffrn_radiation_source 'fine-focus sealed tube'
_diffrn_radiation_type MoK\a
_diffrn_radiation_wavelength 0.71073
_diffrn_reflns_av_R_equivalents 0.0105
_diffrn_reflns_av_sigmaI/netI 0.0169
_diffrn_reflns_limit_h_max 10
_diffrn_reflns_limit_h_min -10
_diffrn_reflns_limit_k_max 12
_diffrn_reflns_limit_k_min -12
_diffrn_reflns_limit_l_max 18
_diffrn_reflns_limit_l_min -18
_diffrn_reflns_number 4719
_diffrn_reflns_theta_full 27.48
_diffrn_reflns_theta_max 27.48
_diffrn_reflns_theta_min 3.53
_exptl_absorpt_coefficient_mu 4.015
_exptl_absorpt_correction_T_max 0.7947
_exptl_absorpt_correction_T_min 0.6896
_exptl_absorpt_correction_type multi-scan
_exptl_absorpt_process_details
;
HKL SCALEPACK (Otwinowski & Minor, 1997)
;
_exptl_crystal_colour colourless
_exptl_crystal_density_diffrn 1.869
_exptl_crystal_density_method 'not measured'
_exptl_crystal_description block
_exptl_crystal_F_000 596
_exptl_crystal_size_max 0.10
_exptl_crystal_size_mid 0.09
_exptl_crystal_size_min 0.06
_refine_diff_density_max 0.277
_refine_diff_density_min -0.454
_refine_diff_density_rms 0.071
_refine_ls_extinction_method none
_refine_ls_goodness_of_fit_ref 1.089
_refine_ls_hydrogen_treatment constr
_refine_ls_matrix_type full
_refine_ls_number_parameters 145
_refine_ls_number_reflns 2449
_refine_ls_number_restraints 0
_refine_ls_restrained_S_all 1.089
_refine_ls_R_factor_all 0.0229
_refine_ls_R_factor_gt 0.0212
_refine_ls_shift/su_max 0.002
_refine_ls_shift/su_mean 0.000
_refine_ls_structure_factor_coef Fsqd
_refine_ls_weighting_details 'calc w=1/[\s^2^(Fo^2^)+(0.0293P)^2^+0.5749P] where P=(Fo^2^+2Fc^2^)/3'
_refine_ls_weighting_scheme calc
_refine_ls_wR_factor_gt 0.0547
_refine_ls_wR_factor_ref 0.0557
_reflns_number_gt 2313
_reflns_number_total 2449
_reflns_threshold_expression >2sigma(I)
_cod_data_source_file b9nj00263d.txt
_cod_data_source_block NBSac2.Pyz
_cod_original_sg_symbol_H-M 'P 21/n'
_cod_database_code 7051746

loop_
_symmetry_equiv_pos_as_xyz
'x, y, z'
'-x+1/2, y+1/2, -z+1/2'
'-x, -y, -z'
'x-1/2, -y-1/2, z-1/2'

loop_
_atom_site_label
_atom_site_type_symbol
_atom_site_fract_x
_atom_site_fract_y
_atom_site_fract_z
_atom_site_U_iso_or_equiv
_atom_site_adp_type
_atom_site_occupancy
_atom_site_symmetry_multiplicity
_atom_site_calc_flag
_atom_site_refinement_flags
_atom_site_disorder_assembly
_atom_site_disorder_group
Br1 Br 0.10881(2) 0.082276(16) 0.750211(11) 0.02148(7) Uani 1 1 d . . .
S1 S 0.26960(5) 0.05934(4) 0.55610(3) 0.01876(10) Uani 1 1 d . . .
O1S O 0.44433(16) 0.08365(13) 0.59642(9) 0.0256(3) Uani 1 1 d . . .
O2S O 0.21886(19) -0.07812(12) 0.53980(10) 0.0291(3) Uani 1 1 d . . .
O7 O -0.05752(16) 0.31424(13) 0.61697(9) 0.0271(3) Uani 1 1 d . . .
N1 N 0.1338(2) 0.13658(16) 0.62203(10) 0.0269(3) Uani 1 1 d . . .
N2 N 0.44400(18) 0.52537(15) 0.58845(10) 0.0221(3) Uani 1 1 d . . .
C1 C 0.2115(2) 0.16433(16) 0.45671(11) 0.0179(3) Uani 1 1 d . . .
C2 C 0.2729(2) 0.15970(18) 0.36790(12) 0.0228(3) Uani 1 1 d . . .
H2 H 0.3513 0.0940 0.3532 0.027 Uiso 1 1 calc R . .
C3 C 0.2120(2) 0.25796(19) 0.30155(12) 0.0246(4) Uani 1 1 d . . .
H3 H 0.2506 0.2582 0.2411 0.030 Uiso 1 1 calc R . .
C4 C 0.0949(2) 0.35551(19) 0.32399(12) 0.0256(4) Uani 1 1 d . . .
H4 H 0.0566 0.4203 0.2785 0.031 Uiso 1 1 calc R . .
C5 C 0.0337(2) 0.35788(17) 0.41369(12) 0.0221(3) Uani 1 1 d . . .
H5 H -0.0455 0.4229 0.4285 0.027 Uiso 1 1 calc R . .
C6 C 0.0938(2) 0.26092(16) 0.48019(11) 0.0182(3) Uani 1 1 d . . .
C7 C 0.0435(2) 0.24532(16) 0.57886(12) 0.0199(3) Uani 1 1 d . . .
C21 C 0.5183(3) 0.40827(17) 0.57000(13) 0.0248(4) Uani 1 1 d . . .
H21 H 0.5329 0.3425 0.6176 0.030 Uiso 1 1 calc R . .
C22 C 0.5742(2) 0.38260(18) 0.48128(12) 0.0233(3) Uani 1 1 d . . .
H22 H 0.6252 0.2999 0.4702 0.028 Uiso 1 1 calc R . .

loop_
_atom_site_aniso_label
_atom_site_aniso_U_11
_atom_site_aniso_U_22
_atom_site_aniso_U_33
_atom_site_aniso_U_23
_atom_site_aniso_U_13
_atom_site_aniso_U_12
Br1 0.02364(11) 0.02514(11) 0.01641(10) 0.00522(6) 0.00556(7) 0.00281(6)
S1 0.0198(2) 0.02002(19) 0.01701(19) 0.00150(14) 0.00469(15) 0.00381(14)
O1S 0.0224(6) 0.0317(7) 0.0218(6) 0.0000(5) -0.0012(5) 0.0033(5)
O2S 0.0319(7) 0.0204(6) 0.0356(8) 0.0017(5) 0.0062(6) -0.0001(5)
O7 0.0331(7) 0.0271(7) 0.0233(6) 0.0041(5) 0.0134(5) 0.0103(5)
N1 0.0332(8) 0.0312(8) 0.0184(7) 0.0095(6) 0.0123(6) 0.0145(7)
N2 0.0257(7) 0.0245(7) 0.0165(6) -0.0042(6) 0.0046(5) -0.0006(6)
C1 0.0184(7) 0.0195(7) 0.0159(7) -0.0002(6) 0.0026(6) -0.0016(6)
C2 0.0200(8) 0.0310(9) 0.0182(8) -0.0039(7) 0.0049(6) 0.0004(7)
C3 0.0236(8) 0.0376(10) 0.0131(7) -0.0004(7) 0.0044(6) -0.0066(7)
C4 0.0274(9) 0.0315(9) 0.0176(8) 0.0063(7) 0.0009(6) -0.0036(7)
C5 0.0240(8) 0.0222(8) 0.0206(8) 0.0029(6) 0.0050(6) 0.0020(6)
C6 0.0189(7) 0.0205(8) 0.0155(7) 0.0004(6) 0.0040(6) -0.0006(6)
C7 0.0231(8) 0.0196(8) 0.0179(7) 0.0033(6) 0.0056(6) 0.0030(6)
C21 0.0323(10) 0.0229(8) 0.0192(8) 0.0017(6) 0.0021(7) 0.0016(7)
C22 0.0264(9) 0.0204(8) 0.0231(8) -0.0047(7) 0.0027(6) 0.0043(7)

loop_
_atom_type_symbol
_atom_type_description
_atom_type_scat_dispersion_real
_atom_type_scat_dispersion_imag
_atom_type_scat_source
C C 0.0033 0.0016 'International Tables Vol C Tables 4.2.6.8 and 6.1.1.4'
H H 0.0000 0.0000 'International Tables Vol C Tables 4.2.6.8 and 6.1.1.4'
N N 0.0061 0.0033 'International Tables Vol C Tables 4.2.6.8 and 6.1.1.4'
O O 0.0106 0.0060 'International Tables Vol C Tables 4.2.6.8 and 6.1.1.4'
S S 0.1246 0.1234 'International Tables Vol C Tables 4.2.6.8 and 6.1.1.4'
Br Br -0.2901 2.4595 'International Tables Vol C Tables 4.2.6.8 and 6.1.1.4'

loop_
_geom_angle_atom_site_label_1
_geom_angle_atom_site_label_2
_geom_angle_atom_site_label_3
_geom_angle
_geom_angle_site_symmetry_1
_geom_angle_site_symmetry_3
_geom_angle_publ_flag
O2S S1 O1S 117.15(8) . . ?
O2S S1 N1 110.18(9) . . ?
O1S S1 N1 109.66(8) . . ?
O2S S1 C1 113.18(8) . . ?
O1S S1 C1 111.35(8) . . ?
N1 S1 C1 92.58(7) . . ?
C7 N1 S1 115.85(11) . . ?
C7 N1 Br1 122.06(11) . . ?
S1 N1 Br1 122.07(8) . . ?
C22 N2 C21 117.73(15) 3_666 . ?
C2 C1 C6 122.60(15) . . ?
C2 C1 S1 127.59(13) . . ?
C6 C1 S1 109.77(12) . . ?
C1 C2 C3 116.89(16) . . ?
C1 C2 H2 121.6 . . ?
C3 C2 H2 121.6 . . ?
C4 C3 C2 121.23(15) . . ?
C4 C3 H3 119.4 . . ?
C2 C3 H3 119.4 . . ?
C3 C4 C5 120.97(16) . . ?
C3 C4 H4 119.5 . . ?
C5 C4 H4 119.5 . . ?
C6 C5 C4 118.23(16) . . ?
C6 C5 H5 120.9 . . ?
C4 C5 H5 120.9 . . ?
C5 C6 C1 120.07(15) . . ?
C5 C6 C7 126.53(15) . . ?
C1 C6 C7 113.39(14) . . ?
O7 C7 N1 124.59(15) . . ?
O7 C7 C6 127.10(15) . . ?
N1 C7 C6 108.31(13) . . ?
N2 C21 C22 121.28(17) . . ?
N2 C21 H21 119.4 . . ?
C22 C21 H21 119.4 . . ?
N2 C22 C21 120.99(16) 3_666 . ?
N2 C22 H22 119.5 3_666 . ?
C21 C22 H22 119.5 . . ?

loop_
_geom_bond_atom_site_label_1
_geom_bond_atom_site_label_2
_geom_bond_distance
_geom_bond_site_symmetry_2
_geom_bond_publ_flag
Br1 N1 1.9062(14) . ?
S1 O2S 1.4279(13) . ?
S1 O1S 1.4350(13) . ?
S1 N1 1.6644(15) . ?
S1 C1 1.7573(16) . ?
O7 C7 1.209(2) . ?
N1 C7 1.387(2) . ?
N2 C22 1.332(2) 3_666 ?
N2 C21 1.333(2) . ?
C1 C2 1.383(2) . ?
C1 C6 1.388(2) . ?
C2 C3 1.393(2) . ?
C2 H2 0.9300 . ?
C3 C4 1.388(3) . ?
C3 H3 0.9300 . ?
C4 C5 1.393(2) . ?
C4 H4 0.9300 . ?
C5 C6 1.383(2) . ?
C5 H5 0.9300 . ?
C6 C7 1.487(2) . ?
C21 C22 1.386(3) . ?
C21 H21 0.9300 . ?
C22 N2 1.332(2) 3_666 ?
C22 H22 0.9300 . ?
